data_2224997
loop_
_publ_author_name
'Shen, Shi-De'
'Feng, Xiao-Dong'
'Yang, Wei-Hua'
'Wang, Cui-Hua'
'Yao, Chang-Sheng'

_publ_section_title
;5-Amino-7-(3-chlorophenyl)-3,7-dihydro-2<i>H</i>-thieno[3,2-<i>b</i>]pyran-6-carbonitrile
 1,1-dioxide
;
_journal_issue 2
_journal_name_full 'Acta Crystallographica Section E'
_journal_page_first o282
_journal_paper_doi 10.1107/S1600536809055202
_journal_volume 66
_journal_year 2010
_chemical_formula_moiety 'C14 H11 Cl N2 O3 S'
_chemical_formula_sum 'C14 H11 Cl N2 O3 S'
_chemical_formula_weight 322.76
_chemical_name_systematic
;
5-Amino-7-(3-chlorophenyl)-3,7-dihydro-2<i>H</i>-thieno[3,2-<i>b</i>]pyran-
6-carbonitrile 1,1-dioxide
;
_space_group_IT_number 14
_symmetry_cell_setting monoclinic
_symmetry_space_group_name_Hall '-P 2ybc'
_symmetry_space_group_name_H-M 'P 1 21/c 1'
_atom_sites_solution_hydrogens geom
_atom_sites_solution_primary direct
_atom_sites_solution_secondary difmap
_audit_creation_method SHELXL-97
_cell_angle_alpha 90.00
_cell_angle_beta 97.83(3)
_cell_angle_gamma 90.00
_cell_formula_units_Z 4
_cell_length_a 9.5802(19)
_cell_length_b 17.364(4)
_cell_length_c 8.2521(17)
_cell_measurement_reflns_used 4484
_cell_measurement_temperature 113(2)
_cell_measurement_theta_max 27.892
_cell_measurement_theta_min 2.146
_cell_volume 1359.9(5)
_computing_cell_refinement 'CrystalClear (Rigaku/MSC, 2005)'
_computing_data_collection 'CrystalClear (Rigaku/MSC, 2005)'
_computing_data_reduction 'CrystalClear (Rigaku/MSC, 2005)'
_computing_molecular_graphics 'SHELXTL (Sheldrick, 2008)'
_computing_publication_material 'SHELXTL (Sheldrick, 2008)'
_computing_structure_refinement 'SHELXL-97 (Sheldrick, 2008)'
_computing_structure_solution 'SHELXS-97 (Sheldrick, 2008)'
_diffrn_ambient_temperature 113(2)
_diffrn_detector_area_resol_mean 7.31
_diffrn_measured_fraction_theta_full 1.000
_diffrn_measured_fraction_theta_max 1.000
_diffrn_measurement_device_type 'rigaku Saturn CCD area-detector'
_diffrn_measurement_method '\w and \f scans'
_diffrn_radiation_monochromator confocal
_diffrn_radiation_source 'rotating anode'
_diffrn_radiation_type MoK\a
_diffrn_radiation_wavelength 0.71073
_diffrn_reflns_av_R_equivalents 0.0959
_diffrn_reflns_av_sigmaI/netI 0.1004
_diffrn_reflns_limit_h_max 11
_diffrn_reflns_limit_h_min -11
_diffrn_reflns_limit_k_max 20
_diffrn_reflns_limit_k_min -19
_diffrn_reflns_limit_l_max 9
_diffrn_reflns_limit_l_min -9
_diffrn_reflns_number 9115
_diffrn_reflns_theta_full 25.01
_diffrn_reflns_theta_max 25.01
_diffrn_reflns_theta_min 2.15
_exptl_absorpt_coefficient_mu 0.445
_exptl_absorpt_correction_T_max 0.9485
_exptl_absorpt_correction_T_min 0.9162
_exptl_absorpt_correction_type multi-scan
_exptl_absorpt_process_details crystalclear
_exptl_crystal_colour colorless
_exptl_crystal_density_diffrn 1.576
_exptl_crystal_density_method 'not measured'
_exptl_crystal_description block
_exptl_crystal_F_000 664
_exptl_crystal_size_max 0.20
_exptl_crystal_size_mid 0.18
_exptl_crystal_size_min 0.12
_refine_diff_density_max 0.674
_refine_diff_density_min -0.489
_refine_ls_extinction_coef 0.491(16)
_refine_ls_extinction_expression Fc^*^=kFc[1+0.001xFc^2^\l^3^/sin(2\q)]^-1/4^
_refine_ls_extinction_method SHELXL
_refine_ls_goodness_of_fit_ref 1.075
_refine_ls_hydrogen_treatment constr
_refine_ls_matrix_type full
_refine_ls_number_parameters 191
_refine_ls_number_reflns 2393
_refine_ls_number_restraints 0
_refine_ls_restrained_S_all 1.075
_refine_ls_R_factor_all 0.0614
_refine_ls_R_factor_gt 0.0529
_refine_ls_shift/su_max 0.000
_refine_ls_shift/su_mean 0.000
_refine_ls_structure_factor_coef Fsqd
_refine_ls_weighting_details 'calc w=1/[\s^2^(Fo^2^)+(0.0583P)^2^] where P=(Fo^2^+2Fc^2^)/3'
_refine_ls_weighting_scheme calc
_refine_ls_wR_factor_gt 0.1310
_refine_ls_wR_factor_ref 0.1342
_reflns_number_gt 1705
_reflns_number_total 2393
_reflns_threshold_expression I>2\s(I)
_cod_data_source_file hg2619.cif
_cod_data_source_block I
_cod_depositor_comments
;
The following automatic conversions were performed:
'_symmetry_cell_setting' value 'Monoclinic' changed to 'monoclinic'
according to '/home/saulius/struct/CIF-dictionaries/cif_core.dic'
dictionary named 'cif_core.dic' version 2.4.1 from 2010-06-29.

Automatic conversion script
Id: cif_fix_enum 1527 2010-12-29 10:47:43Z saulius 

The following automatic conversions were performed:

'_symmetry_cell_setting' value 'Monoclinic' changed to 'monoclinic'
according to /home/saulius/struct/CIF-dictionaries/cif_core.dic
dictionary named 'cif_core.dic' version 2.4.1 from 2010-06-29.

Automatic conversion script
Id: cif_fix_values 1715 2011-07-08 13:25:40Z adriana 
;
_cod_original_cell_volume 1360.0(5)
_cod_original_sg_symbol_H-M 'P 21/c'
_cod_database_code 2224997
_cod_database_fobs_code 2224997

loop_
_symmetry_equiv_pos_as_xyz
'x, y, z'
'-x, y+1/2, -z+1/2'
'-x, -y, -z'
'x, -y-1/2, z-1/2'

loop_
_atom_site_type_symbol
_atom_site_label
_atom_site_fract_x
_atom_site_fract_y
_atom_site_fract_z
_atom_site_U_iso_or_equiv
_atom_site_adp_type
_atom_site_calc_flag
_atom_site_refinement_flags
_atom_site_occupancy
_atom_site_disorder_assembly
_atom_site_disorder_group
S S1 -0.01194(8) 0.13574(4) 0.99300(11) 0.0141(3) Uani d . 1 . .
Cl Cl1 0.69314(8) 0.15345(5) 1.25118(11) 0.0240(3) Uani d . 1 . .
O O1 -0.0062(2) 0.07472(12) 1.1133(3) 0.0189(6) Uani d . 1 . .
O O2 0.0250(2) 0.21172(12) 1.0529(3) 0.0220(7) Uani d . 1 . .
O O3 0.0422(2) 0.09320(11) 0.5466(3) 0.0143(6) Uani d . 1 . .
N N2 0.2045(3) 0.05206(14) 0.3987(3) 0.0173(7) Uani d . 1 . .
H H2C 0.2884 0.0361 0.3817 0.021 Uiso calc R 1 . .
H H2D 0.1367 0.0569 0.3159 0.021 Uiso calc R 1 . .
N N1 0.5321(3) 0.03147(15) 0.6812(4) 0.0206(7) Uani d . 1 . .
C C1 -0.1785(3) 0.13702(17) 0.8638(4) 0.0157(8) Uani d . 1 . .
H H1A -0.2326 0.0898 0.8802 0.019 Uiso calc R 1 . .
H H1B -0.2346 0.1822 0.8892 0.019 Uiso calc R 1 . .
C C2 -0.1464(3) 0.14131(16) 0.6882(4) 0.0131(8) Uani d . 1 . .
H H2A -0.2124 0.1085 0.6155 0.016 Uiso calc R 1 . .
H H2B -0.1545 0.1950 0.6474 0.016 Uiso calc R 1 . .
C C3 0.0022(3) 0.11258(17) 0.6944(4) 0.0128(8) Uani d . 1 . .
C C4 0.1798(3) 0.06909(16) 0.5505(4) 0.0118(7) Uani d . 1 . .
C C5 0.2722(3) 0.06488(17) 0.6910(4) 0.0119(7) Uani d . 1 . .
C C6 0.2351(3) 0.08436(16) 0.8608(4) 0.0119(7) Uani d . 1 . .
H H6 0.2458 0.0370 0.9305 0.014 Uiso calc R 1 . .
C C7 0.0834(3) 0.10851(16) 0.8370(4) 0.0102(7) Uani d . 1 . .
C C8 0.4147(3) 0.04538(16) 0.6824(4) 0.0138(8) Uani d . 1 . .
C C9 0.3344(3) 0.14675(16) 0.9401(4) 0.0126(8) Uani d . 1 . .
C C10 0.4501(3) 0.12565(18) 1.0523(4) 0.0144(8) Uani d . 1 . .
H H10 0.4640 0.0733 1.0839 0.017 Uiso calc R 1 . .
C C11 0.5450(3) 0.18159(19) 1.1175(4) 0.0153(8) Uani d . 1 . .
C C12 0.5249(3) 0.25793(18) 1.0762(4) 0.0183(8) Uani d . 1 . .
H H12 0.5893 0.2960 1.1233 0.022 Uiso calc R 1 . .
C C13 0.4088(3) 0.27859(18) 0.9644(4) 0.0168(8) Uani d . 1 . .
H H13 0.3941 0.3312 0.9351 0.020 Uiso calc R 1 . .
C C14 0.3145(3) 0.22355(17) 0.8953(4) 0.0154(8) Uani d . 1 . .
H H14 0.2365 0.2382 0.8177 0.018 Uiso calc R 1 . .

loop_
_atom_site_aniso_label
_atom_site_aniso_U_11
_atom_site_aniso_U_22
_atom_site_aniso_U_33
_atom_site_aniso_U_12
_atom_site_aniso_U_13
_atom_site_aniso_U_23
S1 0.0099(5) 0.0182(5) 0.0140(6) 0.0013(3) 0.0011(4) -0.0018(3)
Cl1 0.0124(5) 0.0361(6) 0.0215(6) 0.0006(3) -0.0051(4) -0.0020(4)
O1 0.0173(13) 0.0255(13) 0.0136(15) 0.0041(9) 0.0015(11) 0.0050(10)
O2 0.0201(13) 0.0191(13) 0.0280(17) -0.0022(9) 0.0073(12) -0.0113(11)
O3 0.0094(12) 0.0199(13) 0.0136(14) 0.0039(9) 0.0018(10) -0.0007(10)
N2 0.0100(14) 0.0277(16) 0.0137(18) 0.0025(12) -0.0008(13) -0.0038(13)
N1 0.0137(16) 0.0291(16) 0.0185(19) 0.0042(12) 0.0008(13) -0.0018(14)
C1 0.0081(17) 0.0228(18) 0.015(2) 0.0021(12) -0.0006(15) 0.0022(14)
C2 0.0086(17) 0.0147(17) 0.016(2) 0.0026(12) 0.0004(15) 0.0006(13)
C3 0.0128(17) 0.0104(16) 0.016(2) 0.0000(12) 0.0048(15) 0.0000(14)
C4 0.0095(16) 0.0117(16) 0.015(2) 0.0008(12) 0.0035(15) -0.0004(14)
C5 0.0095(17) 0.0144(16) 0.012(2) 0.0026(12) 0.0027(15) -0.0003(14)
C6 0.0106(17) 0.0149(16) 0.010(2) 0.0024(12) -0.0004(15) -0.0002(13)
C7 0.0081(16) 0.0109(15) 0.012(2) -0.0008(12) 0.0028(14) -0.0003(14)
C8 0.0182(19) 0.0133(17) 0.010(2) -0.0004(13) 0.0006(15) -0.0002(13)
C9 0.0072(17) 0.0187(17) 0.012(2) 0.0004(12) 0.0027(15) -0.0031(14)
C10 0.0138(18) 0.0163(17) 0.014(2) 0.0018(13) 0.0032(16) 0.0002(14)
C11 0.0075(16) 0.0268(19) 0.011(2) 0.0012(13) -0.0009(15) -0.0019(15)
C12 0.0118(18) 0.0242(19) 0.020(2) -0.0045(13) 0.0059(16) -0.0060(15)
C13 0.0156(18) 0.0167(17) 0.019(2) -0.0010(13) 0.0070(16) -0.0016(15)
C14 0.0094(16) 0.0205(18) 0.016(2) 0.0032(13) 0.0017(14) 0.0004(15)

loop_
_atom_type_symbol
_atom_type_description
_atom_type_scat_dispersion_real
_atom_type_scat_dispersion_imag
_atom_type_scat_source
C C 0.0033 0.0016 'International Tables Vol C Tables 4.2.6.8 and 6.1.1.4'
H H 0.0000 0.0000 'International Tables Vol C Tables 4.2.6.8 and 6.1.1.4'
N N 0.0061 0.0033 'International Tables Vol C Tables 4.2.6.8 and 6.1.1.4'
O O 0.0106 0.0060 'International Tables Vol C Tables 4.2.6.8 and 6.1.1.4'
S S 0.1246 0.1234 'International Tables Vol C Tables 4.2.6.8 and 6.1.1.4'
Cl Cl 0.1484 0.1585 'International Tables Vol C Tables 4.2.6.8 and 6.1.1.4'

loop_
_geom_angle_atom_site_label_1
_geom_angle_atom_site_label_2
_geom_angle_atom_site_label_3
_geom_angle_site_symmetry_1
_geom_angle_site_symmetry_3
_geom_angle
_geom_angle_publ_flag
O2 S1 O1 . . 116.86(15) ?
O2 S1 C7 . . 111.96(13) ?
O1 S1 C7 . . 109.44(13) ?
O2 S1 C1 . . 110.54(14) ?
O1 S1 C1 . . 111.37(14) ?
C7 S1 C1 . . 94.45(15) ?
C3 O3 C4 . . 115.9(3) ?
C4 N2 H2C . . 120.0 ?
C4 N2 H2D . . 120.0 ?
H2C N2 H2D . . 120.0 ?
C2 C1 S1 . . 106.7(2) ?
C2 C1 H1A . . 110.4 ?
S1 C1 H1A . . 110.4 ?
C2 C1 H1B . . 110.4 ?
S1 C1 H1B . . 110.4 ?
H1A C1 H1B . . 108.6 ?
C3 C2 C1 . . 105.3(3) ?
C3 C2 H2A . . 110.7 ?
C1 C2 H2A . . 110.7 ?
C3 C2 H2B . . 110.7 ?
C1 C2 H2B . . 110.7 ?
H2A C2 H2B . . 108.8 ?
C7 C3 O3 . . 125.3(3) ?
C7 C3 C2 . . 119.2(3) ?
O3 C3 C2 . . 115.5(3) ?
N2 C4 C5 . . 127.5(3) ?
N2 C4 O3 . . 109.6(3) ?
C5 C4 O3 . . 123.0(3) ?
C4 C5 C8 . . 119.2(3) ?
C4 C5 C6 . . 124.3(3) ?
C8 C5 C6 . . 116.4(3) ?
C7 C6 C9 . . 113.2(2) ?
C7 C6 C5 . . 106.5(3) ?
C9 C6 C5 . . 109.9(2) ?
C7 C6 H6 . . 109.1 ?
C9 C6 H6 . . 109.1 ?
C5 C6 H6 . . 109.1 ?
C3 C7 C6 . . 125.1(3) ?
C3 C7 S1 . . 109.8(2) ?
C6 C7 S1 . . 125.1(3) ?
N1 C8 C5 . . 177.0(4) ?
C14 C9 C10 . . 119.8(3) ?
C14 C9 C6 . . 120.7(3) ?
C10 C9 C6 . . 119.4(3) ?
C11 C10 C9 . . 119.6(3) ?
C11 C10 H10 . . 120.2 ?
C9 C10 H10 . . 120.2 ?
C12 C11 C10 . . 121.1(3) ?
C12 C11 Cl1 . . 120.0(3) ?
C10 C11 Cl1 . . 118.9(2) ?
C11 C12 C13 . . 119.0(3) ?
C11 C12 H12 . . 120.5 ?
C13 C12 H12 . . 120.5 ?
C14 C13 C12 . . 120.9(3) ?
C14 C13 H13 . . 119.6 ?
C12 C13 H13 . . 119.6 ?
C13 C14 C9 . . 119.7(3) ?
C13 C14 H14 . . 120.2 ?
C9 C14 H14 . . 120.2 ?

loop_
_geom_bond_atom_site_label_1
_geom_bond_atom_site_label_2
_geom_bond_site_symmetry_2
_geom_bond_distance
_geom_bond_publ_flag
S1 O2 . 1.436(2) ?
S1 O1 . 1.448(2) ?
S1 C7 . 1.742(3) ?
S1 C1 . 1.794(3) ?
Cl1 C11 . 1.745(3) ?
O3 C3 . 1.369(4) ?
O3 C4 . 1.379(4) ?
N2 C4 . 1.339(4) ?
N2 H2C . 0.8800 ?
N2 H2D . 0.8800 ?
N1 C8 . 1.152(4) ?
C1 C2 . 1.523(5) ?
C1 H1A . 0.9900 ?
C1 H1B . 0.9900 ?
C2 C3 . 1.503(4) ?
C2 H2A . 0.9900 ?
C2 H2B . 0.9900 ?
C3 C7 . 1.322(5) ?
C4 C5 . 1.361(5) ?
C5 C8 . 1.418(4) ?
C5 C6 . 1.529(4) ?
C6 C7 . 1.499(4) ?
C6 C9 . 1.529(4) ?
C6 H6 . 1.0000 ?
C9 C14 . 1.390(4) ?
C9 C10 . 1.393(5) ?
C10 C11 . 1.388(4) ?
C10 H10 . 0.9500 ?
C11 C12 . 1.376(4) ?
C12 C13 . 1.392(5) ?
C12 H12 . 0.9500 ?
C13 C14 . 1.383(4) ?
C13 H13 . 0.9500 ?
C14 H14 . 0.9500 ?

loop_
_geom_hbond_atom_site_label_D
_geom_hbond_atom_site_label_H
_geom_hbond_atom_site_label_A
_geom_hbond_site_symmetry_A
_geom_hbond_distance_DH
_geom_hbond_distance_HA
_geom_hbond_distance_DA
_geom_hbond_angle_DHA
N2 H2C N1 3_656 0.88 2.20 3.060(4) 165.0
N2 H2D O1 1_554 0.88 2.04 2.912(4) 174.1

loop_
_geom_torsion_atom_site_label_1
_geom_torsion_atom_site_label_2
_geom_torsion_atom_site_label_3
_geom_torsion_atom_site_label_4
_geom_torsion_site_symmetry_1
_geom_torsion_site_symmetry_2
_geom_torsion_site_symmetry_3
_geom_torsion_site_symmetry_4
_geom_torsion
_geom_torsion_publ_flag
O2 S1 C1 C2 . . . . 97.0(2) ?
O1 S1 C1 C2 . . . . -131.35(19) ?
C7 S1 C1 C2 . . . . -18.5(2) ?
S1 C1 C2 C3 . . . . 21.1(3) ?
C4 O3 C3 C7 . . . . -1.3(4) ?
C4 O3 C3 C2 . . . . 178.0(2) ?
C1 C2 C3 C7 . . . . -16.2(4) ?
C1 C2 C3 O3 . . . . 164.4(2) ?
C3 O3 C4 N2 . . . . 180.0(2) ?
C3 O3 C4 C5 . . . . -0.4(4) ?
N2 C4 C5 C8 . . . . 4.5(5) ?
O3 C4 C5 C8 . . . . -175.0(2) ?
N2 C4 C5 C6 . . . . -179.1(3) ?
O3 C4 C5 C6 . . . . 1.4(5) ?
C4 C5 C6 C7 . . . . -0.6(4) ?
C8 C5 C6 C7 . . . . 175.8(3) ?
C4 C5 C6 C9 . . . . -123.5(3) ?
C8 C5 C6 C9 . . . . 52.9(3) ?
O3 C3 C7 C6 . . . . 2.1(5) ?
C2 C3 C7 C6 . . . . -177.2(3) ?
O3 C3 C7 S1 . . . . -178.1(2) ?
C2 C3 C7 S1 . . . . 2.6(4) ?
C9 C6 C7 C3 . . . . 119.8(4) ?
C5 C6 C7 C3 . . . . -1.0(4) ?
C9 C6 C7 S1 . . . . -60.0(3) ?
C5 C6 C7 S1 . . . . 179.2(2) ?
O2 S1 C7 C3 . . . . -104.5(2) ?
O1 S1 C7 C3 . . . . 124.3(2) ?
C1 S1 C7 C3 . . . . 9.8(2) ?
O2 S1 C7 C6 . . . . 75.3(3) ?
O1 S1 C7 C6 . . . . -55.9(3) ?
C1 S1 C7 C6 . . . . -170.4(3) ?
C4 C5 C8 N1 . . . . 149(7) ?
C6 C5 C8 N1 . . . . -28(7) ?
C7 C6 C9 C14 . . . . -40.6(4) ?
C5 C6 C9 C14 . . . . 78.3(3) ?
C7 C6 C9 C10 . . . . 142.6(3) ?
C5 C6 C9 C10 . . . . -98.5(3) ?
C14 C9 C10 C11 . . . . -0.4(5) ?
C6 C9 C10 C11 . . . . 176.3(3) ?
C9 C10 C11 C12 . . . . 1.6(5) ?
C9 C10 C11 Cl1 . . . . -177.3(2) ?
C10 C11 C12 C13 . . . . -1.4(5) ?
Cl1 C11 C12 C13 . . . . 177.5(2) ?
C11 C12 C13 C14 . . . . 0.1(5) ?
C12 C13 C14 C9 . . . . 1.1(5) ?
C10 C9 C14 C13 . . . . -0.9(4) ?
C6 C9 C14 C13 . . . . -177.6(3) ?
